data_1547992
loop_
_publ_author_name
'Xuejiao Wang'
'Maxim Molokeev'
'Qi Zhu'
'Ji-Guang Li'

_publ_section_title
;
 Controlled Hydrothermal Crystallization of Anhydrous Ln2(OH)4SO4 as a New
 Family of Layered Rare-Earth Hydroxide (Ln=Eu-Lu and Y)
;
_journal_issue 0
_journal_name_full 'Chemistry A European Journal'
_journal_page_first 16034
_journal_page_last 16043
_journal_paper_doi 10.1002/chem.201703282
_journal_volume 23
_journal_year 2017
_chemical_formula_moiety 'Gd2 O8 S'
_chemical_formula_sum 'Gd2 O8 S'
_chemical_formula_weight 474.56
_space_group_IT_number 12
_symmetry_cell_setting monoclinic
_symmetry_space_group_name_Hall '-C 2y'
_symmetry_space_group_name_H-M 'C 1 2/m 1'
_cell_angle_alpha 90
_cell_angle_beta 99.0574(12)
_cell_angle_gamma 90
_cell_formula_units_Z 2
_cell_length_a 13.87590(49)
_cell_length_b 3.65767(13)
_cell_length_c 6.28415(22)
_cell_measurement_reflns_used 104
_cell_measurement_temperature 300
_cell_measurement_theta_max 60
_cell_measurement_theta_min 2.5
_cell_volume 314.966(19)
_diffrn_ambient_temperature 300
_diffrn_measurement_device_type
;
D8 ADVANCE Bruker
;
_diffrn_radiation_monochromator none
_diffrn_radiation_probe x-ray
_diffrn_radiation_type
;
 Cu K\a~1~~2~
;
_exptl_absorpt_coefficient_mu 137.879
_exptl_crystal_density_diffrn 5.003933
_pd_char_colour
;
colourless
;
_pd_meas_2theta_range_inc 0.02
_pd_meas_2theta_range_max 120
_pd_meas_2theta_range_min 5
_pd_meas_scan_method step
_pd_proc_ls_pref_orient_corr
;
Anisotropic model of PO. Spherical harmonics 4 ordrer.
 Jarvinen (1993). Application of symmetrized harmonics expansion to correction
of the preferred orientation effect. - J. Appl. Cryst. 26 p525-531.
;
_pd_proc_ls_profile_function PearsonVII
_pd_proc_ls_prof_R_factor 7.303
_pd_proc_ls_prof_wR_expected 4.703
_pd_proc_ls_prof_wR_factor 9.312
_pd_proc_number_of_points 5750
_pd_spec_mount_mode reflection
_refine_ls_goodness_of_fit_all 1.980
_refine_ls_R_I_factor 2.95
_refine_ls_shift/su_max 0.01000
_cod_data_source_file Gd2OH4SO4.cif
_cod_data_source_block a
_cod_original_sg_symbol_Hall
;
-C 2y
;
_cod_original_sg_symbol_H-M C2/m
_cod_original_formula_sum
;
Gd2 O8 S
;
_cod_database_code 1547992

loop_
_symmetry_equiv_pos_as_xyz
'x, y, z'
'-x, -y, -z'
'-x, y, -z'
'-x+1/2, -y+1/2, -z'
'-x+1/2, y+1/2, -z'
'x, -y, z'
'x+1/2, -y+1/2, z'
'x+1/2, y+1/2, z'

loop_
_atom_site_label
_atom_site_type_symbol
_atom_site_fract_x
_atom_site_fract_y
_atom_site_fract_z
_atom_site_occupancy
_atom_site_B_iso_or_equiv
Gd Gd 0.194677(69) 0.5 0.23027(17) 1 0.950(77)
S S 0.50060(65) 0.5 0.1306(11) 0.5 1.48(21)
O1 O 0.16896(59) 0 0.4800(15) 1 2.00(29)
O2 O 0.29378(62) 0 0.1518(14) 1 2.00(30)
O3 O 0.58685(66) 0.5 0.0486(17) 1 3.34(28)
O4 O 0.50211(70) 0.1881(31) 0.7233(14) 0.5 2.32(34)

loop_
_diffrn_radiation_wavelength
_diffrn_radiation_wavelength_wt
1.5406 1.0000
1.5443 0.5000

loop_
_geom_angle_atom_site_label_1
_geom_angle_atom_site_label_2
_geom_angle_atom_site_label_3
_geom_angle
_geom_angle_site_symmetry_1
_geom_angle_site_symmetry_3
O1 Gd O1 95.43(21) 1_555 1_565
O1 Gd O1 72.25(32) 1_555 4_556
O1 Gd O2 73.12(23) 1_555 1_555
O1 Gd O2 147.54(77) 1_555 1_565
O1 Gd O2 131.72(64) 1_555 4_555
O1 Gd O3 67.41(30) 1_555 7_455
O1 Gd O3 133.62(55) 1_555 7_465
O1 Gd O4 61.59(44) 1_555 4_556
O1 Gd O4 83.01(27) 1_555 5_556
O1 Gd O2 75.33(27) 4_556 1_555
O1 Gd O2 125.45(61) 4_556 4_555
O1 Gd O3 132.98(65) 4_556 7_455
O1 Gd O4 124.65(55) 4_556 4_556
O2 Gd O2 100.09(18) 1_555 1_565
O2 Gd O2 70.6(32) 1_555 4_555
O2 Gd O3 70.76(24) 1_555 7_455
O2 Gd O3 141.55(63) 1_555 7_465
O2 Gd O4 115.16(39) 1_555 4_556
O2 Gd O4 142.37(85) 1_555 5_556
O2 Gd O3 71.29(35) 4_555 7_455
O2 Gd O4 108.15(34) 4_555 4_556
O3 Gd O3 93.07(20) 7_455 7_465
O3 Gd O4 50.8(60) 7_455 4_556
O3 Gd O4 73.38(33) 7_455 5_556
O4 Gd O4 27.7(14) 4_556 5_556
O3 S O3 111.26(72) 1_555 2_665
O3 S O4 61.72(81) 1_555 1_554
O3 S O4 100.85(33) 1_555 2_656
O3 S O4 110.2(63) 1_555 2_666
O3 S O4 56.21(89) 2_665 1_554
O3 S O4 101.7(33) 2_665 2_656
O3 S O4 111.54(64) 2_665 2_666
O4 S O4 86.17(32) 1_554 2_656
O4 S O4 153.1(20) 1_554 2_666
O4 S O4 105.02(52) 1_554 3_656
O4 S O4 134.16(98) 1_554 3_666
O4 S O4 47.99(95) 1_554 6_564
O4 S O4 120.9(81) 2_656 2_666
O4 S O4 139.6(12) 2_656 3_666
O4 S O4 101.94(71) 2_666 3_656

loop_
_geom_bond_atom_site_label_1
_geom_bond_atom_site_label_2
_geom_bond_distance
_geom_bond_site_symmetry_2
Gd O1 2.4721(61) .
Gd O1 2.4105(83) 4_556
Gd O2 2.3859(48) .
Gd O2 2.4314(87) 4_555
Gd O3 2.5197(62) 7_455
Gd O4 2.8750(86) 4_556
S O3 1.376(11) .
S O3 1.520(12) 2_665
S O4 1.469(11) 2_666
